data_9005539
loop_
_publ_author_name
'Krivovichev, S. V.'
'Burns, P. C.'

_publ_section_title
;
 Crystal chemistry of lead oxide chlorides.
 II. Crystal structure of Pb7O4(OH)4Cl2
;
_journal_name_full 'European Journal of Mineralogy'
_journal_page_first 135
_journal_page_last 139
_journal_paper_doi 10.1127/0935-1221/2002/0014-0135
_journal_volume 14
_journal_year 2002
_chemical_formula_sum 'Cl2 H4 O8 Pb7'
_chemical_name_mineral Pb7O4(OH)4Cl2
_symmetry_space_group_name_H-M 'C 1 1 21'
_cell_angle_alpha 90
_cell_angle_beta 90
_cell_angle_gamma 90.089
_cell_formula_units_Z 4
_cell_length_a 5.791
_cell_length_b 12.998
_cell_length_c 19.330
_cell_volume 1454.995
_database_code_amcsd 0006927
_exptl_crystal_density_diffrn 7.548
_cod_original_formula_sum 'Pb7 Cl2 O8 H4'
_cod_database_code 9005539
_amcsd_formula_title Pb7O4(OH)4Cl2

loop_
_space_group_symop_operation_xyz
x,y,z
1/2+x,1/2+y,z
-x,1/2-y,1/2+z
1/2-x,-y,1/2+z

loop_
_atom_site_aniso_label
_atom_site_aniso_U_11
_atom_site_aniso_U_22
_atom_site_aniso_U_33
_atom_site_aniso_U_12
_atom_site_aniso_U_13
_atom_site_aniso_U_23
Pb1 0.01190 0.01720 0.01800 -0.00210 0.00320 -0.00200
Pb2 0.01320 0.01730 0.01770 0.00070 0.00120 -0.00050
Pb3 0.01820 0.02080 0.01910 -0.00340 0.00080 -0.00030
Pb4 0.01770 0.02110 0.02200 -0.00160 0.00510 0.00270
Pb5 0.01680 0.01700 0.01510 0.00160 0.00270 0.00490
Pb6 0.01220 0.01630 0.02630 0.00040 0.00270 0.00180
Pb7 0.01920 0.02790 0.01700 -0.00070 0.00290 -0.00140
Cl1 0.02790 0.06320 0.03540 -0.00600 0.01040 0.04020
Cl2 0.05770 0.04800 0.03630 -0.02470 0.01320 -0.00150

loop_
_atom_site_label
_atom_site_fract_x
_atom_site_fract_y
_atom_site_fract_z
_atom_site_U_iso_or_equiv
_atom_site_type_symbol
_atom_site_attached_hydrogens
Pb1 0.86810 0.23030 0.51040 0.01570 Pb 0
Pb2 0.36900 0.03560 0.51120 0.01600 Pb 0
Pb3 0.86710 0.02440 0.38340 0.01940 Pb 0
Pb4 0.36840 0.23190 0.38070 0.02030 Pb 0
Pb5 0.36890 0.21600 0.65280 0.01630 Pb 0
Pb6 0.86770 0.05090 0.65360 0.01830 Pb 0
Pb7 0.86840 0.38070 0.70040 0.02140 Pb 0
Cl1 0.37900 0.37500 0.52400 0.04220 Cl 0
Cl2 0.85500 0.38800 0.36600 0.04740 Cl 0
O1 0.11400 0.13400 0.58900 0.00420 O 0
O2 0.62000 0.12800 0.58700 0.02840 O 0
O3 0.61000 0.13300 0.44200 0.00380 O 0
O4 0.13000 0.13000 0.43900 0.01820 O 0
O-H5 0.12300 0.38300 0.79100 0.02770 O 1
O-H6 0.62600 0.37300 0.78800 0.03360 O 1
O-H7 0.35700 0.06800 0.71800 0.01620 O 1
O-H8 0.86000 0.18900 0.72700 0.09630 O 1

loop_
_cod_changelog_entry_id
_cod_changelog_entry_author
_cod_changelog_entry_date
_cod_changelog_entry_text
1
;cod-tools version 3.8.0
Id: cif_guess_AMCSD_atom_types 9574 2023-05-10 09:00:05Z saulius
;
2023-05-10T18:50:11+03:00
;Derived atom types and hydrogen counts
from atom names that follow the AMCSD naming convention
(Wat == water, O-H == hydroxyl).
;

loop_
_cod_related_entry_id
_cod_related_entry_database
_cod_related_entry_code
1 AMCSD 0006927
